data_4038689
loop_
_publ_author_name
'Yue, Yuanyuan'
'Shao, Huibin'
'Wang, Zhixian'
'Wang, Ke'
'Wang, Le'
'Zhuo, Kelei'
'Liu, Jianming'

_publ_section_title
;
 Elemental Sulfur-Incorporated Cyclizations of Pyrrolidines Leading to
 Thienopyrroles.
;
_journal_name_full 'The Journal of organic chemistry'
_journal_paper_doi 10.1021/acs.joc.0c01363
_journal_year 2020
_chemical_formula_sum 'C21 H19 N O S'
_chemical_formula_weight 333.43
_space_group_IT_number 9
_space_group_name_Hall 'C -2yc'
_space_group_name_H-M_alt 'C 1 c 1'
_symmetry_cell_setting monoclinic
_symmetry_space_group_name_H-M 'C 1 c 1'
_atom_sites_solution_hydrogens geom
_atom_sites_solution_primary direct
_atom_sites_solution_secondary difmap
_audit_creation_method SHELXL-97
_cell_angle_alpha 90.00
_cell_angle_beta 98.531(2)
_cell_angle_gamma 90.00
_cell_formula_units_Z 4
_cell_length_a 28.9068(5)
_cell_length_b 5.75310(10)
_cell_length_c 10.5484(2)
_cell_measurement_reflns_used 4183
_cell_measurement_temperature 293(2)
_cell_measurement_theta_max 70.9360
_cell_measurement_theta_min 6.1530
_cell_volume 1734.83(5)
_computing_cell_refinement 'CrysAlisPro 1.171.39.46e (Rigaku OD, 2018)'
_computing_data_collection 'CrysAlisPro 1.171.39.46e (Rigaku OD, 2018)'
_computing_data_reduction 'CrysAlisPro 1.171.39.46e (Rigaku OD, 2018)'
_computing_molecular_graphics 'Olex2 (Dolomanov et al., 2009)'
_computing_publication_material 'Olex2 (Dolomanov et al., 2009)'
_computing_structure_refinement 'SHELXL-97 (Sheldrick, 1997)'
_computing_structure_solution 'SHELXS-97 (Sheldrick, 1990)'
_diffrn_ambient_temperature 293(2)
_diffrn_measured_fraction_theta_full 0.984
_diffrn_measured_fraction_theta_max 0.984
_diffrn_measurement_device_type 'SuperNova, Dual, Cu at home/near, EosS2'
_diffrn_measurement_method '\w scans'
_diffrn_radiation_monochromator graphite
_diffrn_radiation_source 'fine-focus sealed tube'
_diffrn_radiation_type CuK\a
_diffrn_radiation_wavelength 1.54184
_diffrn_reflns_av_R_equivalents 0.0166
_diffrn_reflns_av_sigmaI/netI 0.0223
_diffrn_reflns_limit_h_max 35
_diffrn_reflns_limit_h_min -34
_diffrn_reflns_limit_k_max 6
_diffrn_reflns_limit_k_min -5
_diffrn_reflns_limit_l_max 9
_diffrn_reflns_limit_l_min -12
_diffrn_reflns_number 5226
_diffrn_reflns_theta_full 71.18
_diffrn_reflns_theta_max 71.18
_diffrn_reflns_theta_min 6.19
_diffrn_standards_decay_% 0
_diffrn_standards_interval_count 0
_diffrn_standards_interval_time 0
_diffrn_standards_number 0
_exptl_absorpt_coefficient_mu 1.694
_exptl_absorpt_correction_T_max 1.00000
_exptl_absorpt_correction_T_min 0.73520
_exptl_absorpt_correction_type multi-scan
_exptl_absorpt_process_details sadabs
_exptl_crystal_colour colorless
_exptl_crystal_density_diffrn 1.277
_exptl_crystal_density_method 'not measured'
_exptl_crystal_description block
_exptl_crystal_F_000 704
_exptl_crystal_size_max 0.20
_exptl_crystal_size_mid 0.20
_exptl_crystal_size_min 0.20
_refine_diff_density_max 0.108
_refine_diff_density_min -0.191
_refine_diff_density_rms 0.034
_refine_ls_abs_structure_details 'Flack H D (1983), Acta Cryst. A39, 876-881'
_refine_ls_abs_structure_Flack 0.003(17)
_refine_ls_extinction_method none
_refine_ls_goodness_of_fit_ref 1.079
_refine_ls_hydrogen_treatment mixed
_refine_ls_matrix_type full
_refine_ls_number_parameters 218
_refine_ls_number_reflns 2646
_refine_ls_number_restraints 2
_refine_ls_restrained_S_all 1.079
_refine_ls_R_factor_all 0.0369
_refine_ls_R_factor_gt 0.0363
_refine_ls_shift/su_max 0.000
_refine_ls_shift/su_mean 0.000
_refine_ls_structure_factor_coef Fsqd
_refine_ls_weighting_details 'calc w=1/[\s^2^(Fo^2^)+(0.0783P)^2^+0.0224P] where P=(Fo^2^+2Fc^2^)/3'
_refine_ls_weighting_scheme calc
_refine_ls_wR_factor_gt 0.1052
_refine_ls_wR_factor_ref 0.1060
_reflns_number_gt 2575
_reflns_number_total 2646
_reflns_threshold_expression I>2sigma(I)
_cod_data_source_file jo0c01363_si_002.cif
_cod_data_source_block shs-2-20180919
_cod_original_sg_symbol_H-M Cc
_cod_database_code 4038689

loop_
_symmetry_equiv_pos_as_xyz
'x, y, z'
'x, -y, z+1/2'
'x+1/2, y+1/2, z'
'x+1/2, -y+1/2, z+1/2'

loop_
_atom_site_label
_atom_site_type_symbol
_atom_site_fract_x
_atom_site_fract_y
_atom_site_fract_z
_atom_site_U_iso_or_equiv
_atom_site_adp_type
_atom_site_occupancy
_atom_site_symmetry_multiplicity
_atom_site_calc_flag
_atom_site_refinement_flags
_atom_site_disorder_assembly
_atom_site_disorder_group
S7 S 0.52945(3) 0.98431(9) 0.71317(6) 0.05675(17) Uani 1 1 d . . .
O22 O 0.67432(7) 0.7174(4) 0.30178(19) 0.0708(5) Uani 1 1 d . . .
N12 N 0.42455(7) 0.6064(4) 0.7437(2) 0.0567(5) Uani 1 1 d . . .
C1 C 0.56595(8) 0.7428(4) 0.5223(2) 0.0470(5) Uani 1 1 d . . .
C8 C 0.47950(8) 0.8811(4) 0.7656(2) 0.0538(5) Uani 1 1 d . . .
C11 C 0.52849(8) 0.7577(4) 0.6023(2) 0.0471(4) Uani 1 1 d . . .
C3 C 0.63625(9) 0.8974(5) 0.4555(3) 0.0629(6) Uani 1 1 d . . .
H3 H 0.6594 1.0111 0.4626 0.076 Uiso 1 1 calc R . .
C19 C 0.35413(9) 0.7051(5) 0.5269(2) 0.0580(6) Uani 1 1 d . . .
H19 H 0.3782 0.8111 0.5495 0.070 Uiso 1 1 calc R . .
C14 C 0.35458(9) 0.4943(4) 0.5902(2) 0.0498(5) Uani 1 1 d . . .
C2 C 0.60106(9) 0.9123(4) 0.5288(3) 0.0600(6) Uani 1 1 d . . .
H2 H 0.6004 1.0376 0.5841 0.072 Uiso 1 1 calc R . .
C10 C 0.49156(8) 0.6103(4) 0.6046(2) 0.0487(5) Uani 1 1 d . . .
H10 H 0.4853 0.4804 0.5523 0.058 Uiso 1 1 calc R . .
C21 C 0.44917(10) 0.9275(5) 0.8557(3) 0.0628(6) Uani 1 1 d . . .
H21 H 0.4515 1.0485 0.9148 0.075 Uiso 1 1 calc R . .
C20 C 0.41579(9) 0.7584(5) 0.8384(2) 0.0645(6) Uani 1 1 d . . .
H20 H 0.3907 0.7472 0.8839 0.077 Uiso 1 1 calc R . .
C6 C 0.56834(9) 0.5600(4) 0.4376(2) 0.0544(5) Uani 1 1 d . . .
H6 H 0.5455 0.4447 0.4312 0.065 Uiso 1 1 calc R . .
C4 C 0.63775(8) 0.7142(5) 0.3708(2) 0.0553(5) Uani 1 1 d . . .
C9 C 0.46404(7) 0.6833(4) 0.6981(2) 0.0488(5) Uani 1 1 d . . .
C18 C 0.31776(11) 0.7591(5) 0.4296(3) 0.0693(7) Uani 1 1 d . . .
H18 H 0.3179 0.9003 0.3868 0.083 Uiso 1 1 calc R . .
C15 C 0.31737(10) 0.3427(5) 0.5569(3) 0.0635(6) Uani 1 1 d . . .
H15 H 0.3166 0.2024 0.6002 0.076 Uiso 1 1 calc R . .
C17 C 0.28192(11) 0.6057(7) 0.3967(3) 0.0761(8) Uani 1 1 d . . .
H17 H 0.2578 0.6420 0.3313 0.091 Uiso 1 1 calc R . .
C5 C 0.60360(9) 0.5442(4) 0.3627(3) 0.0555(6) Uani 1 1 d . . .
H5 H 0.6044 0.4194 0.3070 0.067 Uiso 1 1 calc R . .
C23 C 0.67660(11) 0.5411(6) 0.2089(3) 0.0718(8) Uani 1 1 d . . .
H23A H 0.6483 0.5416 0.1466 0.086 Uiso 1 1 calc R . .
H23B H 0.6797 0.3898 0.2498 0.086 Uiso 1 1 calc R . .
C13 C 0.39441(9) 0.4189(5) 0.6909(3) 0.0611(6) Uani 1 1 d . . .
H13A H 0.3815 0.3432 0.7601 0.073 Uiso 1 1 calc R . .
H13B H 0.4131 0.3050 0.6534 0.073 Uiso 1 1 calc R . .
C16 C 0.28167(11) 0.3979(7) 0.4605(3) 0.0774(8) Uani 1 1 d . . .
H16 H 0.2572 0.2938 0.4384 0.093 Uiso 1 1 calc R . .
C24 C 0.71830(12) 0.5901(8) 0.1438(4) 0.0883(10) Uani 1 1 d . . .
H24A H 0.7197 0.4783 0.0769 0.132 Uiso 1 1 calc R . .
H24B H 0.7463 0.5800 0.2053 0.132 Uiso 1 1 calc R . .
H24C H 0.7157 0.7435 0.1076 0.132 Uiso 1 1 calc R . .

loop_
_atom_site_aniso_label
_atom_site_aniso_U_11
_atom_site_aniso_U_22
_atom_site_aniso_U_33
_atom_site_aniso_U_23
_atom_site_aniso_U_13
_atom_site_aniso_U_12
S7 0.0495(3) 0.0489(3) 0.0676(3) -0.0140(2) -0.0050(2) -0.0033(2)
O22 0.0508(9) 0.0849(13) 0.0767(12) -0.0164(10) 0.0090(8) -0.0115(9)
N12 0.0530(11) 0.0604(11) 0.0545(10) 0.0037(9) 0.0014(8) -0.0040(9)
C1 0.0422(10) 0.0427(9) 0.0511(12) 0.0023(8) -0.0090(8) -0.0004(8)
C8 0.0454(11) 0.0530(12) 0.0581(13) -0.0043(9) -0.0090(9) 0.0048(9)
C11 0.0442(10) 0.0415(10) 0.0508(10) -0.0005(8) -0.0095(8) 0.0016(8)
C3 0.0502(12) 0.0587(14) 0.0774(17) -0.0097(12) 0.0012(11) -0.0163(11)
C19 0.0552(13) 0.0545(13) 0.0625(14) 0.0033(10) 0.0029(11) -0.0042(10)
C14 0.0447(11) 0.0537(12) 0.0522(12) -0.0034(9) 0.0115(9) -0.0040(9)
C2 0.0611(15) 0.0471(12) 0.0695(15) -0.0136(11) 0.0021(12) -0.0116(11)
C10 0.0471(11) 0.0446(11) 0.0514(11) -0.0005(8) -0.0031(9) -0.0017(9)
C21 0.0614(15) 0.0684(15) 0.0555(13) -0.0099(12) -0.0019(11) 0.0088(12)
C20 0.0634(15) 0.0772(17) 0.0517(12) 0.0036(11) 0.0047(11) 0.0101(13)
C6 0.0471(11) 0.0459(11) 0.0663(14) -0.0070(10) -0.0047(10) -0.0078(10)
C4 0.0419(10) 0.0596(14) 0.0603(13) -0.0036(10) -0.0062(9) -0.0027(9)
C9 0.0441(10) 0.0488(11) 0.0491(11) 0.0029(9) -0.0080(8) 0.0018(9)
C18 0.0695(16) 0.0687(15) 0.0666(15) 0.0031(13) 0.0000(12) 0.0083(13)
C15 0.0599(13) 0.0630(15) 0.0685(15) -0.0047(11) 0.0124(11) -0.0145(12)
C17 0.0591(15) 0.095(2) 0.0695(16) -0.0072(16) -0.0043(12) 0.0090(15)
C5 0.0498(12) 0.0525(12) 0.0605(14) -0.0107(10) -0.0035(10) -0.0037(10)
C23 0.0543(15) 0.0844(19) 0.0737(18) -0.0142(15) -0.0005(13) 0.0035(14)
C13 0.0537(13) 0.0587(13) 0.0689(15) 0.0147(12) 0.0028(11) -0.0088(11)
C16 0.0563(15) 0.093(2) 0.0801(19) -0.0134(16) -0.0002(13) -0.0151(14)
C24 0.0656(18) 0.119(3) 0.082(2) -0.009(2) 0.0160(16) 0.0084(19)

loop_
_atom_type_symbol
_atom_type_description
_atom_type_scat_dispersion_real
_atom_type_scat_dispersion_imag
_atom_type_scat_source
C C 0.0181 0.0091 'International Tables Vol C Tables 4.2.6.8 and 6.1.1.4'
H H 0.0000 0.0000 'International Tables Vol C Tables 4.2.6.8 and 6.1.1.4'
N N 0.0311 0.0180 'International Tables Vol C Tables 4.2.6.8 and 6.1.1.4'
O O 0.0492 0.0322 'International Tables Vol C Tables 4.2.6.8 and 6.1.1.4'
S S 0.3331 0.5567 'International Tables Vol C Tables 4.2.6.8 and 6.1.1.4'

loop_
_geom_angle_atom_site_label_1
_geom_angle_atom_site_label_2
_geom_angle_atom_site_label_3
_geom_angle
_geom_angle_site_symmetry_1
_geom_angle_site_symmetry_3
_geom_angle_publ_flag
C8 S7 C11 91.52(12) . . ?
C4 O22 C23 118.5(2) . . ?
C9 N12 C20 107.5(2) . . ?
C9 N12 C13 126.1(2) . . ?
C20 N12 C13 126.0(2) . . ?
C6 C1 C2 117.0(2) . . ?
C6 C1 C11 121.6(2) . . ?
C2 C1 C11 121.4(2) . . ?
C9 C8 C21 108.5(2) . . ?
C9 C8 S7 109.91(18) . . ?
C21 C8 S7 141.6(2) . . ?
C10 C11 C1 128.1(2) . . ?
C10 C11 S7 112.71(19) . . ?
C1 C11 S7 119.14(16) . . ?
C2 C3 C4 120.6(2) . . ?
C2 C3 H3 119.7 . . ?
C4 C3 H3 119.7 . . ?
C14 C19 C18 120.3(2) . . ?
C14 C19 H19 119.9 . . ?
C18 C19 H19 119.9 . . ?
C19 C14 C15 118.5(2) . . ?
C19 C14 C13 122.9(2) . . ?
C15 C14 C13 118.6(2) . . ?
C3 C2 C1 121.5(2) . . ?
C3 C2 H2 119.3 . . ?
C1 C2 H2 119.3 . . ?
C11 C10 C9 110.4(2) . . ?
C11 C10 H10 124.8 . . ?
C9 C10 H10 124.8 . . ?
C20 C21 C8 105.8(2) . . ?
C20 C21 H21 127.1 . . ?
C8 C21 H21 127.1 . . ?
C21 C20 N12 110.3(2) . . ?
C21 C20 H20 124.8 . . ?
N12 C20 H20 124.8 . . ?
C5 C6 C1 121.9(2) . . ?
C5 C6 H6 119.0 . . ?
C1 C6 H6 119.0 . . ?
O22 C4 C5 125.2(2) . . ?
O22 C4 C3 115.7(2) . . ?
C5 C4 C3 119.2(2) . . ?
N12 C9 C8 107.8(2) . . ?
N12 C9 C10 136.7(2) . . ?
C8 C9 C10 115.5(2) . . ?
C17 C18 C19 120.3(3) . . ?
C17 C18 H18 119.8 . . ?
C19 C18 H18 119.8 . . ?
C16 C15 C14 120.7(3) . . ?
C16 C15 H15 119.6 . . ?
C14 C15 H15 119.6 . . ?
C18 C17 C16 119.8(3) . . ?
C18 C17 H17 120.1 . . ?
C16 C17 H17 120.1 . . ?
C6 C5 C4 119.9(2) . . ?
C6 C5 H5 120.1 . . ?
C4 C5 H5 120.1 . . ?
O22 C23 C24 107.7(3) . . ?
O22 C23 H23A 110.2 . . ?
C24 C23 H23A 110.2 . . ?
O22 C23 H23B 110.2 . . ?
C24 C23 H23B 110.2 . . ?
H23A C23 H23B 108.5 . . ?
N12 C13 C14 114.2(2) . . ?
N12 C13 H13A 108.7 . . ?
C14 C13 H13A 108.7 . . ?
N12 C13 H13B 108.7 . . ?
C14 C13 H13B 108.7 . . ?
H13A C13 H13B 107.6 . . ?
C17 C16 C15 120.4(3) . . ?
C17 C16 H16 119.8 . . ?
C15 C16 H16 119.8 . . ?
C23 C24 H24A 109.5 . . ?
C23 C24 H24B 109.5 . . ?
H24A C24 H24B 109.5 . . ?
C23 C24 H24C 109.5 . . ?
H24A C24 H24C 109.5 . . ?
H24B C24 H24C 109.5 . . ?

loop_
_geom_bond_atom_site_label_1
_geom_bond_atom_site_label_2
_geom_bond_distance
_geom_bond_site_symmetry_2
_geom_bond_publ_flag
S7 C8 1.726(3) . ?
S7 C11 1.749(2) . ?
O22 C4 1.370(3) . ?
O22 C23 1.419(4) . ?
N12 C9 1.376(3) . ?
N12 C20 1.379(4) . ?
N12 C13 1.446(4) . ?
C1 C6 1.388(3) . ?
C1 C2 1.401(3) . ?
C1 C11 1.472(3) . ?
C8 C9 1.381(3) . ?
C8 C21 1.411(4) . ?
C11 C10 1.366(3) . ?
C3 C2 1.368(4) . ?
C3 C4 1.386(4) . ?
C3 H3 0.9300 . ?
C19 C14 1.383(3) . ?
C19 C18 1.391(4) . ?
C19 H19 0.9300 . ?
C14 C15 1.389(3) . ?
C14 C13 1.509(4) . ?
C2 H2 0.9300 . ?
C10 C9 1.419(3) . ?
C10 H10 0.9300 . ?
C21 C20 1.363(4) . ?
C21 H21 0.9300 . ?
C20 H20 0.9300 . ?
C6 C5 1.383(4) . ?
C6 H6 0.9300 . ?
C4 C5 1.383(4) . ?
C18 C17 1.366(5) . ?
C18 H18 0.9300 . ?
C15 C16 1.374(5) . ?
C15 H15 0.9300 . ?
C17 C16 1.373(6) . ?
C17 H17 0.9300 . ?
C5 H5 0.9300 . ?
C23 C24 1.499(5) . ?
C23 H23A 0.9700 . ?
C23 H23B 0.9700 . ?
C13 H13A 0.9700 . ?
C13 H13B 0.9700 . ?
C16 H16 0.9300 . ?
C24 H24A 0.9600 . ?
C24 H24B 0.9600 . ?
C24 H24C 0.9600 . ?

loop_
_geom_torsion_atom_site_label_1
_geom_torsion_atom_site_label_2
_geom_torsion_atom_site_label_3
_geom_torsion_atom_site_label_4
_geom_torsion
_geom_torsion_site_symmetry_1
_geom_torsion_site_symmetry_2
_geom_torsion_site_symmetry_3
_geom_torsion_site_symmetry_4
_geom_torsion_publ_flag
C11 S7 C8 C9 -0.33(18) . . . . ?
C11 S7 C8 C21 178.3(3) . . . . ?
C6 C1 C11 C10 -2.1(3) . . . . ?
C2 C1 C11 C10 178.3(2) . . . . ?
C6 C1 C11 S7 176.52(18) . . . . ?
C2 C1 C11 S7 -3.0(3) . . . . ?
C8 S7 C11 C10 0.32(18) . . . . ?
C8 S7 C11 C1 -178.53(17) . . . . ?
C18 C19 C14 C15 -1.9(4) . . . . ?
C18 C19 C14 C13 176.1(3) . . . . ?
C4 C3 C2 C1 0.9(4) . . . . ?
C6 C1 C2 C3 -0.3(4) . . . . ?
C11 C1 C2 C3 179.2(2) . . . . ?
C1 C11 C10 C9 178.51(19) . . . . ?
S7 C11 C10 C9 -0.2(2) . . . . ?
C9 C8 C21 C20 -1.0(3) . . . . ?
S7 C8 C21 C20 -179.7(2) . . . . ?
C8 C21 C20 N12 1.3(3) . . . . ?
C9 N12 C20 C21 -1.1(3) . . . . ?
C13 N12 C20 C21 -173.8(2) . . . . ?
C2 C1 C6 C5 0.0(4) . . . . ?
C11 C1 C6 C5 -179.6(2) . . . . ?
C23 O22 C4 C5 3.8(4) . . . . ?
C23 O22 C4 C3 -176.9(3) . . . . ?
C2 C3 C4 O22 179.6(3) . . . . ?
C2 C3 C4 C5 -1.0(4) . . . . ?
C20 N12 C9 C8 0.4(2) . . . . ?
C13 N12 C9 C8 173.1(2) . . . . ?
C20 N12 C9 C10 179.4(2) . . . . ?
C13 N12 C9 C10 -8.0(4) . . . . ?
C21 C8 C9 N12 0.4(3) . . . . ?
S7 C8 C9 N12 179.48(15) . . . . ?
C21 C8 C9 C10 -178.8(2) . . . . ?
S7 C8 C9 C10 0.3(3) . . . . ?
C11 C10 C9 N12 -178.9(2) . . . . ?
C11 C10 C9 C8 0.0(3) . . . . ?
C14 C19 C18 C17 0.8(4) . . . . ?
C19 C14 C15 C16 2.0(4) . . . . ?
C13 C14 C15 C16 -176.1(3) . . . . ?
C19 C18 C17 C16 0.4(5) . . . . ?
C1 C6 C5 C4 -0.2(4) . . . . ?
O22 C4 C5 C6 179.9(2) . . . . ?
C3 C4 C5 C6 0.7(4) . . . . ?
C4 O22 C23 C24 177.6(3) . . . . ?
C9 N12 C13 C14 -90.5(3) . . . . ?
C20 N12 C13 C14 80.9(3) . . . . ?
C19 C14 C13 N12 18.0(4) . . . . ?
C15 C14 C13 N12 -164.0(2) . . . . ?
C18 C17 C16 C15 -0.3(5) . . . . ?
C14 C15 C16 C17 -0.9(5) . . . . ?
